data_4104629
loop_
_publ_author_name
'David Gau'
'Tsuyoshi Kato'
'Nathalie Saffon-Merceron'
'Fernando P. Coss\'io'
'Antoine Baceiredo'

_publ_section_title
;
 Stable Phosphonium Sila-ylide with Reactivity as a Sila-Wittig Reagent
;
_journal_name_full 'Journal of the American Chemical Society'
_journal_page_first 8762
_journal_page_last 8763
_journal_paper_doi 10.1021/ja903540b
_journal_volume 131
_journal_year 2009
_chemical_formula_sum 'C33 H48 N3 P Si'
_chemical_formula_weight 545.80
_chemical_name_systematic
;
 ?
;
_space_group_IT_number 14
_symmetry_cell_setting monoclinic
_symmetry_space_group_name_Hall '-P 2yn'
_symmetry_space_group_name_H-M 'P 1 21/n 1'
_atom_sites_solution_hydrogens geom
_atom_sites_solution_primary direct
_atom_sites_solution_secondary difmap
_audit_creation_method SHELXL-97
_cell_angle_alpha 90.00
_cell_angle_beta 103.9630(10)
_cell_angle_gamma 90.00
_cell_formula_units_Z 4
_cell_length_a 9.3384(2)
_cell_length_b 18.7078(3)
_cell_length_c 19.0897(3)
_cell_measurement_reflns_used 9280
_cell_measurement_temperature 193(2)
_cell_measurement_theta_max 26.30
_cell_measurement_theta_min 2.20
_cell_volume 3236.45(10)
_computing_cell_refinement 'Bruker SMART'
_computing_data_collection 'Bruker SMART'
_computing_data_reduction 'Bruker SAINT'
_computing_molecular_graphics 'Bruker SHELXTL'
_computing_publication_material 'Bruker SHELXTL'
_computing_structure_refinement 'SHELXL-97 (Sheldrick, 1997)'
_computing_structure_solution 'SHELXS-97 (Sheldrick, 1990)'
_diffrn_ambient_temperature 193(2)
_diffrn_measured_fraction_theta_full 0.992
_diffrn_measured_fraction_theta_max 0.992
_diffrn_measurement_device_type 'CCD area detector'
_diffrn_measurement_method 'phi and omega scans'
_diffrn_radiation_monochromator graphite
_diffrn_radiation_source 'fine-focus sealed tube'
_diffrn_radiation_type MoK\a
_diffrn_radiation_wavelength 0.71073
_diffrn_reflns_av_R_equivalents 0.0536
_diffrn_reflns_av_sigmaI/netI 0.0453
_diffrn_reflns_limit_h_max 12
_diffrn_reflns_limit_h_min -12
_diffrn_reflns_limit_k_max 24
_diffrn_reflns_limit_k_min -24
_diffrn_reflns_limit_l_max 25
_diffrn_reflns_limit_l_min -23
_diffrn_reflns_number 49609
_diffrn_reflns_theta_full 28.28
_diffrn_reflns_theta_max 28.28
_diffrn_reflns_theta_min 5.15
_exptl_absorpt_coefficient_mu 0.147
_exptl_absorpt_correction_T_max 0.9855
_exptl_absorpt_correction_T_min 0.9171
_exptl_absorpt_correction_type multi-scan
_exptl_absorpt_process_details 'SADABS (Bruker-AXS)'
_exptl_crystal_colour colourless
_exptl_crystal_density_diffrn 1.120
_exptl_crystal_description needle
_exptl_crystal_F_000 1184
_exptl_crystal_size_max 0.60
_exptl_crystal_size_mid 0.15
_exptl_crystal_size_min 0.10
_refine_diff_density_max 0.234
_refine_diff_density_min -0.178
_refine_diff_density_rms 0.036
_refine_ls_extinction_method none
_refine_ls_goodness_of_fit_ref 1.023
_refine_ls_hydrogen_treatment constr
_refine_ls_matrix_type full
_refine_ls_number_parameters 686
_refine_ls_number_reflns 7972
_refine_ls_number_restraints 1368
_refine_ls_restrained_S_all 0.997
_refine_ls_R_factor_all 0.0806
_refine_ls_R_factor_gt 0.0462
_refine_ls_shift/su_max 0.001
_refine_ls_shift/su_mean 0.000
_refine_ls_structure_factor_coef Fsqd
_refine_ls_weighting_details 'calc w=1/[\s^2^(Fo^2^)+(0.0465P)^2^+0.9107P] where P=(Fo^2^+2Fc^2^)/3'
_refine_ls_weighting_scheme calc
_refine_ls_wR_factor_gt 0.1033
_refine_ls_wR_factor_ref 0.1170
_reflns_number_gt 5436
_reflns_number_total 7972
_reflns_threshold_expression >2sigma(I)
_cod_data_source_file ja903540b_si_001.cif
_cod_data_source_block 2a
_cod_original_cell_volume 3236.44(10)
_cod_database_code 4104629

loop_
_symmetry_equiv_pos_as_xyz
'x, y, z'
'-x+1/2, y+1/2, -z+1/2'
'-x, -y, -z'
'x-1/2, -y-1/2, z-1/2'

loop_
_atom_site_label
_atom_site_type_symbol
_atom_site_fract_x
_atom_site_fract_y
_atom_site_fract_z
_atom_site_U_iso_or_equiv
_atom_site_adp_type
_atom_site_occupancy
_atom_site_symmetry_multiplicity
_atom_site_calc_flag
_atom_site_refinement_flags
_atom_site_disorder_assembly
_atom_site_disorder_group
P1 P 0.96429(5) 0.51213(3) 0.21341(2) 0.03207(15) Uani 0.8948(16) 1 d PDU A 1
N2 N 0.9583(2) 0.58027(10) 0.15613(10) 0.0485(6) Uani 0.8948(16) 1 d PDU A 1
C8 C 0.9891(3) 0.64903(11) 0.19187(14) 0.0576(7) Uani 0.8948(16) 1 d PDU A 1
H8A H 0.9342 0.6876 0.1613 0.069 Uiso 0.8948(16) 1 calc PR A 1
H8B H 1.0959 0.6599 0.2023 0.069 Uiso 0.8948(16) 1 calc PR A 1
C9 C 0.9388(3) 0.64190(11) 0.26103(13) 0.0582(6) Uani 0.8948(16) 1 d PDU A 1
H9A H 0.9917 0.6760 0.2979 0.070 Uiso 0.8948(16) 1 calc PR A 1
H9B H 0.8314 0.6505 0.2524 0.070 Uiso 0.8948(16) 1 calc PR A 1
N3 N 0.9753(6) 0.56805(11) 0.28378(14) 0.0419(4) Uani 0.8948(16) 1 d PDU A 1
C10 C 0.9636(8) 0.5700(3) 0.08041(19) 0.0597(7) Uani 0.8948(16) 1 d PDU A 1
H10 H 0.9506 0.5177 0.0699 0.072 Uiso 0.8948(16) 1 calc PR A 1
C11 C 1.1119(8) 0.5911(5) 0.0671(3) 0.0904(16) Uani 0.8948(16) 1 d PDU A 1
H11A H 1.1316 0.6415 0.0798 0.136 Uiso 0.8948(16) 1 calc PR A 1
H11B H 1.1100 0.5840 0.0160 0.136 Uiso 0.8948(16) 1 calc PR A 1
H11C H 1.1896 0.5614 0.0969 0.136 Uiso 0.8948(16) 1 calc PR A 1
C12 C 0.8350(10) 0.6080(7) 0.0304(4) 0.095(2) Uani 0.8948(16) 1 d PDU A 1
H12A H 0.7442 0.5982 0.0458 0.143 Uiso 0.8948(16) 1 calc PR A 1
H12B H 0.8243 0.5908 -0.0191 0.143 Uiso 0.8948(16) 1 calc PR A 1
H12C H 0.8535 0.6596 0.0322 0.143 Uiso 0.8948(16) 1 calc PR A 1
C13 C 0.9524(5) 0.5405(3) 0.35221(19) 0.0532(6) Uani 0.8948(16) 1 d PDU A 1
H13 H 0.9780 0.4885 0.3543 0.064 Uiso 0.8948(16) 1 calc PR A 1
C14 C 1.0570(5) 0.57624(16) 0.4170(2) 0.0697(10) Uani 0.8948(16) 1 d PDU A 1
H14A H 1.1580 0.5748 0.4107 0.105 Uiso 0.8948(16) 1 calc PR A 1
H14B H 1.0528 0.5507 0.4613 0.105 Uiso 0.8948(16) 1 calc PR A 1
H14C H 1.0271 0.6261 0.4205 0.105 Uiso 0.8948(16) 1 calc PR A 1
C15 C 0.7925(5) 0.5461(2) 0.3578(3) 0.0859(13) Uani 0.8948(16) 1 d PDU A 1
H15A H 0.7628 0.5965 0.3553 0.129 Uiso 0.8948(16) 1 calc PR A 1
H15B H 0.7835 0.5257 0.4038 0.129 Uiso 0.8948(16) 1 calc PR A 1
H15C H 0.7286 0.5198 0.3179 0.129 Uiso 0.8948(16) 1 calc PR A 1
C1 C 0.8108(2) 0.45733(11) 0.19007(15) 0.0359(5) Uani 0.8948(16) 1 d PDU A 1
C2 C 0.8404(2) 0.38507(10) 0.19813(15) 0.0320(5) Uani 0.8948(16) 1 d PDU A 1
C3 C 0.6935(2) 0.34584(13) 0.17737(16) 0.0433(6) Uani 0.8948(16) 1 d PDU A 1
H3 H 0.6926 0.2960 0.1961 0.052 Uiso 0.8948(16) 1 calc PR A 1
C4 C 0.6385(3) 0.35518(15) 0.09397(16) 0.0553(7) Uani 0.8948(16) 1 d PDU A 1
H4A H 0.7167 0.3423 0.0692 0.066 Uiso 0.8948(16) 1 calc PR A 1
H4B H 0.5502 0.3254 0.0745 0.066 Uiso 0.8948(16) 1 calc PR A 1
C5 C 0.6007(4) 0.43605(15) 0.08511(16) 0.0589(8) Uani 0.8948(16) 1 d PDU A 1
H5A H 0.6593 0.4600 0.0551 0.071 Uiso 0.8948(16) 1 calc PR A 1
H5B H 0.4944 0.4435 0.0631 0.071 Uiso 0.8948(16) 1 calc PR A 1
C6 C 0.6434(2) 0.46373(13) 0.16405(14) 0.0487(6) Uani 0.8948(16) 1 d PDU A 1
H6 H 0.6010 0.5112 0.1724 0.058 Uiso 0.8948(16) 1 calc PR A 1
C7 C 0.5940(3) 0.40015(14) 0.20360(16) 0.0524(7) Uani 0.8948(16) 1 d PDU A 1
H7A H 0.4876 0.3892 0.1861 0.063 Uiso 0.8948(16) 1 calc PR A 1
H7B H 0.6199 0.4060 0.2567 0.063 Uiso 0.8948(16) 1 calc PR A 1
N1 N 0.97747(18) 0.35670(9) 0.21356(9) 0.0300(4) Uani 0.8948(16) 1 d PDU A 1
C16 C 1.0036(2) 0.28264(12) 0.23656(12) 0.0331(5) Uani 0.8948(16) 1 d PDU A 1
C17 C 1.0396(3) 0.23290(13) 0.18932(13) 0.0423(6) Uani 0.8948(16) 1 d PDU A 1
C18 C 1.0675(3) 0.16273(12) 0.21351(15) 0.0564(6) Uani 0.8948(16) 1 d PDU A 1
H18 H 1.0909 0.1278 0.1819 0.068 Uiso 0.8948(16) 1 calc PR A 1
C19 C 1.0617(3) 0.14327(12) 0.28206(14) 0.0623(6) Uani 0.8948(16) 1 d PDU A 1
H19 H 1.0806 0.0951 0.2974 0.075 Uiso 0.8948(16) 1 calc PR A 1
C20 C 1.0286(3) 0.19315(13) 0.32868(14) 0.0555(6) Uani 0.8948(16) 1 d PDU A 1
H20 H 1.0259 0.1791 0.3762 0.067 Uiso 0.8948(16) 1 calc PR A 1
C21 C 0.9988(6) 0.26415(15) 0.30729(15) 0.0400(5) Uani 0.8948(16) 1 d PDU A 1
C22 C 1.0386(4) 0.2511(3) 0.11137(18) 0.0546(8) Uani 0.8948(16) 1 d PDU A 1
H22 H 1.0187 0.3034 0.1039 0.066 Uiso 0.8948(16) 1 calc PR A 1
C23 C 1.1887(5) 0.2349(2) 0.0972(2) 0.0830(12) Uani 0.8948(16) 1 d PDU A 1
H23A H 1.2629 0.2667 0.1266 0.125 Uiso 0.8948(16) 1 calc PR A 1
H23B H 1.1846 0.2427 0.0460 0.125 Uiso 0.8948(16) 1 calc PR A 1
H23C H 1.2152 0.1851 0.1098 0.125 Uiso 0.8948(16) 1 calc PR A 1
C24 C 0.9157(4) 0.2097(3) 0.05910(18) 0.0797(11) Uani 0.8948(16) 1 d PDU A 1
H24A H 0.9398 0.1587 0.0614 0.120 Uiso 0.8948(16) 1 calc PR A 1
H24B H 0.9067 0.2272 0.0098 0.120 Uiso 0.8948(16) 1 calc PR A 1
H24C H 0.8220 0.2170 0.0727 0.120 Uiso 0.8948(16) 1 calc PR A 1
C25 C 0.9636(4) 0.3180(2) 0.35991(14) 0.0526(7) Uani 0.8948(16) 1 d PDU A 1
H25 H 0.9501 0.3657 0.3355 0.063 Uiso 0.8948(16) 1 calc PR A 1
C26 C 1.0880(4) 0.32501(19) 0.42855(16) 0.0742(9) Uani 0.8948(16) 1 d PDU A 1
H26A H 1.0897 0.2824 0.4586 0.111 Uiso 0.8948(16) 1 calc PR A 1
H26B H 1.0711 0.3675 0.4555 0.111 Uiso 0.8948(16) 1 calc PR A 1
H26C H 1.1827 0.3296 0.4154 0.111 Uiso 0.8948(16) 1 calc PR A 1
C27 C 0.8185(4) 0.2987(2) 0.3799(3) 0.0804(13) Uani 0.8948(16) 1 d PDU A 1
H27A H 0.7382 0.2972 0.3361 0.121 Uiso 0.8948(16) 1 calc PR A 1
H27B H 0.7965 0.3347 0.4131 0.121 Uiso 0.8948(16) 1 calc PR A 1
H27C H 0.8284 0.2517 0.4034 0.121 Uiso 0.8948(16) 1 calc PR A 1
Si1 Si 1.12155(12) 0.42024(7) 0.20230(7) 0.02911(19) Uani 0.8948(16) 1 d PDU A 1
C28 C 1.2658(5) 0.41566(16) 0.2918(3) 0.0325(5) Uani 0.8948(16) 1 d PDU A 1
C29 C 1.3411(4) 0.35186(14) 0.31528(14) 0.0369(6) Uani 0.8948(16) 1 d PDU A 1
H29 H 1.3119 0.3092 0.2886 0.044 Uiso 0.8948(16) 1 calc PR A 1
C30 C 1.4570(3) 0.34936(12) 0.37646(13) 0.0410(6) Uani 0.8948(16) 1 d PDU A 1
H30 H 1.5038 0.3050 0.3918 0.049 Uiso 0.8948(16) 1 calc PR A 1
C31 C 1.5046(3) 0.41063(13) 0.41513(14) 0.0472(6) Uani 0.8948(16) 1 d PDU A 1
H31 H 1.5852 0.4090 0.4564 0.057 Uiso 0.8948(16) 1 calc PR A 1
C32 C 1.4337(3) 0.47464(13) 0.39316(14) 0.0521(7) Uani 0.8948(16) 1 d PDU A 1
H32 H 1.4650 0.5172 0.4196 0.063 Uiso 0.8948(16) 1 calc PR A 1
C33 C 1.3166(3) 0.47668(14) 0.33241(13) 0.0445(7) Uani 0.8948(16) 1 d PDU A 1
H33 H 1.2695 0.5211 0.3180 0.053 Uiso 0.8948(16) 1 calc PR A 1
P1' P 0.9841(5) 0.3183(4) 0.2276(3) 0.0389(13) Uani 0.1052(16) 1 d PDU A 2
N2' N 0.995(5) 0.2722(11) 0.3016(10) 0.048(2) Uani 0.1052(16) 1 d PDU A 2
C8' C 0.998(3) 0.1947(10) 0.2976(10) 0.056(2) Uani 0.1052(16) 1 d PDU A 2
H8'1 H 0.9037 0.1740 0.3034 0.067 Uiso 0.1052(16) 1 calc PR A 2
H8'2 H 1.0798 0.1750 0.3356 0.067 Uiso 0.1052(16) 1 calc PR A 2
C9' C 1.021(3) 0.1787(10) 0.2219(11) 0.055(2) Uani 0.1052(16) 1 d PDU A 2
H9'1 H 1.1211 0.1593 0.2263 0.066 Uiso 0.1052(16) 1 calc PR A 2
H9'2 H 0.9486 0.1423 0.1979 0.066 Uiso 0.1052(16) 1 calc PR A 2
N3' N 1.002(2) 0.2420(9) 0.1795(9) 0.049(2) Uani 0.1052(16) 1 d PDU A 2
C10' C 0.988(3) 0.3097(19) 0.3689(11) 0.053(3) Uani 0.1052(16) 1 d PDU A 2
H10' H 1.0263 0.3585 0.3620 0.063 Uiso 0.1052(16) 1 calc PR A 2
C11' C 1.099(3) 0.2820(16) 0.4346(11) 0.070(5) Uani 0.1052(16) 1 d PDU A 2
H11D H 1.0749 0.2325 0.4439 0.105 Uiso 0.1052(16) 1 calc PR A 2
H11E H 1.0961 0.3117 0.4765 0.105 Uiso 0.1052(16) 1 calc PR A 2
H11F H 1.1982 0.2838 0.4258 0.105 Uiso 0.1052(16) 1 calc PR A 2
C12' C 0.835(3) 0.3243(18) 0.3773(18) 0.056(4) Uani 0.1052(16) 1 d PDU A 2
H12D H 0.7654 0.3229 0.3299 0.084 Uiso 0.1052(16) 1 calc PR A 2
H12E H 0.8323 0.3717 0.3989 0.084 Uiso 0.1052(16) 1 calc PR A 2
H12F H 0.8080 0.2880 0.4087 0.084 Uiso 0.1052(16) 1 calc PR A 2
C13' C 1.063(3) 0.251(2) 0.1159(14) 0.052(3) Uani 0.1052(16) 1 d PDU A 2
H13' H 1.0364 0.3024 0.1038 0.062 Uiso 0.1052(16) 1 calc PR A 2
C14' C 1.227(3) 0.2531(16) 0.1179(15) 0.052(4) Uani 0.1052(16) 1 d PDU A 2
H14D H 1.2750 0.2910 0.1507 0.077 Uiso 0.1052(16) 1 calc PR A 2
H14E H 1.2400 0.2626 0.0693 0.077 Uiso 0.1052(16) 1 calc PR A 2
H14F H 1.2716 0.2070 0.1350 0.077 Uiso 0.1052(16) 1 calc PR A 2
C15' C 0.972(3) 0.215(2) 0.0488(15) 0.065(5) Uani 0.1052(16) 1 d PDU A 2
H15D H 0.9800 0.1626 0.0553 0.098 Uiso 0.1052(16) 1 calc PR A 2
H15E H 1.0091 0.2283 0.0068 0.098 Uiso 0.1052(16) 1 calc PR A 2
H15F H 0.8686 0.2290 0.0411 0.098 Uiso 0.1052(16) 1 calc PR A 2
C1' C 0.8210(16) 0.3666(9) 0.1979(16) 0.038(2) Uani 0.1052(16) 1 d PDU A 2
C2' C 0.8397(16) 0.4393(9) 0.1959(15) 0.038(2) Uani 0.1052(16) 1 d PDU A 2
C3' C 0.6916(19) 0.4738(10) 0.1763(11) 0.044(2) Uani 0.1052(16) 1 d PDU A 2
H3' H 0.6888 0.5253 0.1898 0.053 Uiso 0.1052(16) 1 calc PR A 2
C4' C 0.618(4) 0.4555(13) 0.0970(13) 0.051(3) Uani 0.1052(16) 1 d PDU A 2
H4'1 H 0.5186 0.4772 0.0819 0.062 Uiso 0.1052(16) 1 calc PR A 2
H4'2 H 0.6789 0.4723 0.0644 0.062 Uiso 0.1052(16) 1 calc PR A 2
C5' C 0.609(3) 0.3737(13) 0.0974(13) 0.050(3) Uani 0.1052(16) 1 d PDU A 2
H5'1 H 0.6773 0.3521 0.0711 0.060 Uiso 0.1052(16) 1 calc PR A 2
H5'2 H 0.5073 0.3570 0.0756 0.060 Uiso 0.1052(16) 1 calc PR A 2
C6' C 0.6560(19) 0.3557(11) 0.1801(14) 0.046(2) Uani 0.1052(16) 1 d PDU A 2
H6' H 0.6212 0.3088 0.1948 0.055 Uiso 0.1052(16) 1 calc PR A 2
C7' C 0.606(3) 0.4221(11) 0.2145(13) 0.047(3) Uani 0.1052(16) 1 d PDU A 2
H7'1 H 0.6417 0.4229 0.2678 0.056 Uiso 0.1052(16) 1 calc PR A 2
H7'2 H 0.4979 0.4295 0.2002 0.056 Uiso 0.1052(16) 1 calc PR A 2
N1' N 0.9773(13) 0.4709(6) 0.2083(7) 0.043(2) Uani 0.1052(16) 1 d PDU A 2
C16' C 0.982(2) 0.5500(7) 0.2196(8) 0.048(2) Uani 0.1052(16) 1 d PDU A 2
C17' C 0.978(7) 0.5787(11) 0.2859(15) 0.051(2) Uani 0.1052(16) 1 d PDU A 2
C18' C 0.994(3) 0.6533(9) 0.2944(10) 0.060(3) Uani 0.1052(16) 1 d PDU A 2
H18' H 0.9832 0.6744 0.3381 0.071 Uiso 0.1052(16) 1 calc PR A 2
C19' C 1.022(2) 0.6956(9) 0.2426(9) 0.064(3) Uani 0.1052(16) 1 d PDU A 2
H19' H 1.0432 0.7449 0.2518 0.077 Uiso 0.1052(16) 1 calc PR A 2
C20' C 1.022(3) 0.6675(9) 0.1771(11) 0.058(3) Uani 0.1052(16) 1 d PDU A 2
H20' H 1.0348 0.6983 0.1395 0.070 Uiso 0.1052(16) 1 calc PR A 2
C21' C 1.003(4) 0.5937(10) 0.1636(10) 0.054(2) Uani 0.1052(16) 1 d PDU A 2
C22' C 0.939(4) 0.541(2) 0.3497(15) 0.056(3) Uani 0.1052(16) 1 d PDU A 2
H22' H 0.9219 0.4891 0.3379 0.068 Uiso 0.1052(16) 1 calc PR A 2
C23' C 1.070(4) 0.5485(15) 0.4150(16) 0.059(5) Uani 0.1052(16) 1 d PDU A 2
H23D H 1.1578 0.5273 0.4039 0.089 Uiso 0.1052(16) 1 calc PR A 2
H23E H 1.0478 0.5238 0.4565 0.089 Uiso 0.1052(16) 1 calc PR A 2
H23F H 1.0879 0.5992 0.4266 0.089 Uiso 0.1052(16) 1 calc PR A 2
C24' C 0.796(4) 0.5738(18) 0.362(2) 0.070(5) Uani 0.1052(16) 1 d PDU A 2
H24D H 0.7780 0.6201 0.3369 0.105 Uiso 0.1052(16) 1 calc PR A 2
H24E H 0.8049 0.5807 0.4134 0.105 Uiso 0.1052(16) 1 calc PR A 2
H24F H 0.7128 0.5417 0.3420 0.105 Uiso 0.1052(16) 1 calc PR A 2
C25' C 0.967(6) 0.573(3) 0.0840(14) 0.061(3) Uani 0.1052(16) 1 d PDU A 2
H25' H 0.9496 0.5205 0.0792 0.073 Uiso 0.1052(16) 1 calc PR A 2
C26' C 1.096(7) 0.593(3) 0.051(2) 0.069(5) Uani 0.1052(16) 1 d PDU A 2
H26D H 1.1381 0.6392 0.0706 0.104 Uiso 0.1052(16) 1 calc PR A 2
H26E H 1.0608 0.5973 -0.0017 0.104 Uiso 0.1052(16) 1 calc PR A 2
H26F H 1.1726 0.5563 0.0623 0.104 Uiso 0.1052(16) 1 calc PR A 2
C27' C 0.829(7) 0.613(5) 0.040(3) 0.068(5) Uani 0.1052(16) 1 d PDU A 2
H27D H 0.7401 0.5906 0.0481 0.103 Uiso 0.1052(16) 1 calc PR A 2
H27E H 0.8277 0.6104 -0.0117 0.103 Uiso 0.1052(16) 1 calc PR A 2
H27F H 0.8333 0.6632 0.0550 0.103 Uiso 0.1052(16) 1 calc PR A 2
Si1' Si 1.1306(15) 0.4110(8) 0.2061(9) 0.059(3) Uani 0.1052(16) 1 d PDU A 2
C28' C 1.272(5) 0.4212(14) 0.295(2) 0.039(3) Uani 0.1052(16) 1 d PDU A 2
C29' C 1.347(4) 0.3613(13) 0.3308(15) 0.038(3) Uani 0.1052(16) 1 d PDU A 2
H29' H 1.3173 0.3145 0.3141 0.046 Uiso 0.1052(16) 1 calc PR A 2
C30' C 1.464(3) 0.3705(11) 0.3904(14) 0.040(3) Uani 0.1052(16) 1 d PDU A 2
H30' H 1.5166 0.3302 0.4135 0.048 Uiso 0.1052(16) 1 calc PR A 2
C31' C 1.502(3) 0.4373(11) 0.4156(14) 0.048(3) Uani 0.1052(16) 1 d PDU A 2
H31' H 1.5675 0.4433 0.4618 0.057 Uiso 0.1052(16) 1 calc PR A 2
C32' C 1.449(3) 0.4954(11) 0.3757(12) 0.048(3) Uani 0.1052(16) 1 d PDU A 2
H32' H 1.4926 0.5410 0.3879 0.057 Uiso 0.1052(16) 1 calc PR A 2
C33' C 1.330(3) 0.4880(13) 0.3171(13) 0.043(3) Uani 0.1052(16) 1 d PDU A 2
H33' H 1.2876 0.5294 0.2915 0.052 Uiso 0.1052(16) 1 calc PR A 2

loop_
_atom_site_aniso_label
_atom_site_aniso_U_11
_atom_site_aniso_U_22
_atom_site_aniso_U_33
_atom_site_aniso_U_23
_atom_site_aniso_U_13
_atom_site_aniso_U_12
P1 0.0363(3) 0.0265(3) 0.0326(2) 0.0008(2) 0.00682(18) 0.0025(2)
N2 0.0733(16) 0.0292(9) 0.0401(9) 0.0051(7) 0.0081(9) -0.0014(8)
C8 0.0822(19) 0.0267(11) 0.0596(14) 0.0073(9) 0.0088(12) 0.0011(11)
C9 0.0756(16) 0.0342(10) 0.0619(14) -0.0093(10) 0.0106(12) 0.0058(10)
N3 0.0542(10) 0.0318(9) 0.0422(9) -0.0040(8) 0.0166(8) 0.0025(11)
C10 0.0898(17) 0.0472(14) 0.0403(11) 0.0061(10) 0.0125(12) -0.0086(13)
C11 0.118(3) 0.098(3) 0.064(3) -0.013(3) 0.039(3) -0.034(3)
C12 0.131(3) 0.089(4) 0.052(3) 0.019(3) -0.004(2) 0.007(2)
C13 0.0665(17) 0.0534(13) 0.0469(12) -0.0096(10) 0.0273(12) -0.0119(12)
C14 0.096(2) 0.072(2) 0.0447(13) -0.0139(16) 0.0248(14) -0.0215(19)
C15 0.0776(19) 0.106(3) 0.089(2) -0.031(2) 0.0483(16) -0.022(2)
C1 0.0319(11) 0.0344(10) 0.0407(10) 0.0008(9) 0.0073(9) 0.0065(8)
C2 0.0287(9) 0.0342(12) 0.0322(9) -0.0006(10) 0.0059(8) -0.0018(8)
C3 0.0315(12) 0.0421(11) 0.0547(11) 0.0016(9) 0.0073(10) -0.0028(9)
C4 0.0433(16) 0.0583(16) 0.0556(12) -0.0079(12) -0.0049(11) -0.0028(12)
C5 0.0463(15) 0.063(2) 0.0572(14) 0.0024(12) -0.0086(11) 0.0045(14)
C6 0.0311(12) 0.0483(12) 0.0621(14) 0.0010(10) 0.0024(11) 0.0090(10)
C7 0.0315(11) 0.0596(17) 0.0675(15) -0.0022(12) 0.0145(11) -0.0021(11)
N1 0.0298(8) 0.0238(8) 0.0355(8) 0.0001(7) 0.0062(6) 0.0013(7)
C16 0.0281(10) 0.0264(10) 0.0414(10) 0.0041(9) 0.0019(8) -0.0005(9)
C17 0.0432(14) 0.0333(10) 0.0471(11) -0.0027(9) 0.0045(10) 0.0050(9)
C18 0.0631(16) 0.0323(11) 0.0709(14) -0.0009(10) 0.0107(12) 0.0087(10)
C19 0.0636(14) 0.0373(11) 0.0818(16) 0.0188(11) 0.0094(12) 0.0062(10)
C20 0.0491(13) 0.0581(13) 0.0555(13) 0.0255(11) 0.0048(11) 0.0013(10)
C21 0.0341(11) 0.0436(12) 0.0415(10) 0.0080(9) 0.0074(10) -0.0014(11)
C22 0.077(2) 0.0410(12) 0.0467(12) -0.0068(10) 0.0166(13) 0.0088(15)
C23 0.101(3) 0.077(3) 0.083(3) 0.0044(19) 0.045(2) 0.022(2)
C24 0.112(3) 0.074(2) 0.0497(15) -0.0205(15) 0.0132(17) -0.007(2)
C25 0.0519(18) 0.0702(16) 0.0378(12) 0.0046(11) 0.0154(11) 0.0032(12)
C26 0.0590(16) 0.120(3) 0.0466(14) -0.0123(17) 0.0182(12) -0.0123(19)
C27 0.0492(16) 0.123(4) 0.074(2) -0.002(3) 0.0247(14) 0.002(2)
Si1 0.0299(4) 0.0295(4) 0.0293(3) 0.0010(3) 0.0099(3) 0.0001(3)
C28 0.0271(10) 0.0353(10) 0.0369(10) 0.0022(9) 0.0112(8) -0.0035(9)
C29 0.0325(10) 0.0376(11) 0.0406(14) -0.0016(9) 0.0089(11) -0.0009(9)
C30 0.0348(11) 0.0403(12) 0.0467(14) 0.0057(10) 0.0074(10) 0.0037(11)
C31 0.0418(11) 0.0492(15) 0.0445(11) 0.0018(13) -0.0011(9) 0.0020(14)
C32 0.0528(14) 0.0421(14) 0.0533(14) -0.0044(10) -0.0030(11) -0.0083(12)
C33 0.0446(13) 0.0326(12) 0.0517(15) 0.0041(9) 0.0025(11) -0.0019(9)
P1' 0.028(2) 0.054(3) 0.033(2) -0.005(3) 0.0049(18) 0.003(3)
N2' 0.042(4) 0.049(4) 0.048(3) 0.006(3) 0.005(3) 0.003(4)
C8' 0.053(4) 0.052(4) 0.059(4) 0.012(4) 0.008(4) 0.003(4)
C9' 0.056(5) 0.042(4) 0.065(4) -0.003(4) 0.010(4) 0.005(4)
N3' 0.055(4) 0.034(4) 0.055(4) 0.001(3) 0.009(4) 0.006(4)
C10' 0.044(5) 0.071(5) 0.045(4) 0.005(4) 0.014(4) 0.001(5)
C11' 0.054(9) 0.121(13) 0.035(7) -0.015(10) 0.010(7) -0.001(11)
C12' 0.049(7) 0.088(11) 0.032(7) 0.019(8) 0.013(6) -0.016(8)
C13' 0.064(5) 0.038(5) 0.051(5) -0.008(4) 0.009(4) 0.010(5)
C14' 0.066(8) 0.045(10) 0.048(10) -0.018(8) 0.023(7) 0.022(8)
C15' 0.085(10) 0.048(9) 0.060(7) -0.007(8) 0.011(8) -0.003(10)
C1' 0.039(4) 0.035(4) 0.039(4) -0.001(4) 0.007(4) 0.004(3)
C2' 0.032(4) 0.036(4) 0.042(4) -0.001(4) 0.005(4) 0.002(3)
C3' 0.037(4) 0.042(4) 0.050(4) -0.001(4) 0.005(4) 0.002(4)
C4' 0.038(5) 0.048(5) 0.059(5) 0.002(5) -0.005(4) 0.007(5)
C5' 0.036(4) 0.053(4) 0.054(4) -0.004(4) -0.002(4) 0.003(4)
C6' 0.032(4) 0.047(4) 0.055(4) 0.000(4) 0.006(4) -0.002(4)
C7' 0.031(4) 0.046(5) 0.062(4) -0.004(4) 0.008(4) 0.001(4)
N1' 0.049(4) 0.032(3) 0.045(4) -0.001(4) 0.007(4) 0.001(3)
C16' 0.058(4) 0.029(3) 0.054(4) -0.002(3) 0.009(4) 0.002(4)
C17' 0.065(4) 0.041(4) 0.050(4) -0.008(4) 0.017(4) -0.002(4)
C18' 0.074(5) 0.042(4) 0.060(5) -0.007(4) 0.011(5) -0.002(5)
C19' 0.084(5) 0.041(4) 0.066(5) -0.006(4) 0.014(5) 0.003(5)
C20' 0.083(6) 0.033(5) 0.060(5) 0.000(5) 0.018(5) 0.007(5)
C21' 0.078(4) 0.034(4) 0.046(4) 0.006(4) 0.011(4) -0.004(4)
C22' 0.069(5) 0.051(5) 0.052(4) -0.011(5) 0.021(4) -0.009(5)
C23' 0.077(8) 0.071(11) 0.039(7) -0.009(9) 0.034(6) -0.018(9)
C24' 0.068(8) 0.081(11) 0.068(9) -0.023(10) 0.027(7) -0.015(9)
C25' 0.089(5) 0.043(5) 0.047(4) 0.004(4) 0.010(5) -0.007(5)
C26' 0.100(8) 0.057(10) 0.049(9) 0.015(9) 0.015(8) -0.015(9)
C27' 0.105(8) 0.060(10) 0.032(8) 0.008(9) 0.000(8) -0.005(9)
Si1' 0.054(4) 0.043(4) 0.076(6) 0.002(4) 0.009(4) 0.012(3)
C28' 0.035(4) 0.039(4) 0.043(4) 0.003(4) 0.012(4) -0.001(4)
C29' 0.034(4) 0.039(4) 0.044(5) -0.004(4) 0.013(4) -0.006(4)
C30' 0.035(4) 0.039(4) 0.042(4) -0.001(4) 0.003(4) 0.001(4)
C31' 0.048(5) 0.041(5) 0.047(5) -0.006(5) -0.003(4) -0.001(5)
C32' 0.047(5) 0.040(5) 0.054(5) -0.001(5) 0.008(5) 0.001(5)
C33' 0.041(4) 0.040(4) 0.048(5) 0.003(4) 0.009(4) -0.002(4)

loop_
_atom_type_symbol
_atom_type_description
_atom_type_scat_dispersion_real
_atom_type_scat_dispersion_imag
_atom_type_scat_source
C C 0.0033 0.0016 'International Tables Vol C Tables 4.2.6.8 and 6.1.1.4'
H H 0.0000 0.0000 'International Tables Vol C Tables 4.2.6.8 and 6.1.1.4'
N N 0.0061 0.0033 'International Tables Vol C Tables 4.2.6.8 and 6.1.1.4'
Si Si 0.0817 0.0704 'International Tables Vol C Tables 4.2.6.8 and 6.1.1.4'
P P 0.1023 0.0942 'International Tables Vol C Tables 4.2.6.8 and 6.1.1.4'

loop_
_geom_angle_atom_site_label_1
_geom_angle_atom_site_label_2
_geom_angle_atom_site_label_3
_geom_angle
N2 P1 N3 91.95(10)
N2 P1 C1 112.85(10)
N3 P1 C1 117.40(18)
N2 P1 Si1 115.49(9)
N3 P1 Si1 128.21(17)
C1 P1 Si1 92.34(8)
C8 N2 C10 121.8(3)
C8 N2 P1 113.37(15)
C10 N2 P1 122.7(3)
N2 C8 C9 105.31(18)
N3 C9 C8 104.09(19)
C9 N3 C13 121.5(3)
C9 N3 P1 112.59(19)
C13 N3 P1 119.8(2)
N2 C10 C11 112.3(3)
N2 C10 C12 110.3(4)
C11 C10 C12 112.8(4)
N3 C13 C15 113.2(3)
N3 C13 C14 111.3(3)
C15 C13 C14 110.9(3)
C2 C1 C6 105.93(19)
C2 C1 P1 114.86(16)
C6 C1 P1 139.17(17)
N1 C2 C1 124.22(19)
N1 C2 C3 127.91(18)
C1 C2 C3 107.45(19)
C2 C3 C7 100.0(2)
C2 C3 C4 105.4(2)
C7 C3 C4 100.49(19)
C5 C4 C3 103.3(2)
C6 C5 C4 102.8(2)
C1 C6 C7 100.63(19)
C1 C6 C5 107.0(2)
C7 C6 C5 100.5(2)
C6 C7 C3 94.28(18)
C2 N1 C16 121.38(18)
C2 N1 Si1 113.60(15)
C16 N1 Si1 125.02(16)
C17 C16 C21 121.8(2)
C17 C16 N1 119.3(2)
C21 C16 N1 118.8(2)
C16 C17 C18 118.0(2)
C16 C17 C22 122.5(3)
C18 C17 C22 119.3(3)
C19 C18 C17 121.2(2)
C18 C19 C20 120.3(2)
C19 C20 C21 121.0(2)
C20 C21 C16 117.7(3)
C20 C21 C25 119.9(2)
C16 C21 C25 122.4(3)
C23 C22 C17 109.9(3)
C23 C22 C24 111.2(3)
C17 C22 C24 110.5(3)
C21 C25 C26 112.5(3)
C21 C25 C27 110.7(3)
C26 C25 C27 109.8(3)
N1 Si1 C28 104.12(17)
N1 Si1 P1 88.35(7)
C28 Si1 P1 106.23(16)
C33 C28 C29 116.2(2)
C33 C28 Si1 122.2(2)
C29 C28 Si1 121.1(2)
C30 C29 C28 121.7(2)
C31 C30 C29 120.5(2)
C30 C31 C32 119.2(2)
C31 C32 C33 120.0(2)
C32 C33 C28 122.3(2)
N2' P1' N3' 91.7(9)
N2' P1' C1' 114.8(15)
N3' P1' C1' 116.5(10)
N2' P1' Si1' 129.4(13)
N3' P1' Si1' 112.8(8)
C1' P1' Si1' 93.5(8)
C8' N2' C10' 121.6(18)
C8' N2' P1' 118.6(13)
C10' N2' P1' 119.5(17)
N2' C8' C9' 104.5(13)
N3' C9' C8' 110.4(13)
C9' N3' C13' 124(2)
C9' N3' P1' 113.6(12)
C13' N3' P1' 116.6(19)
N2' C10' C12' 115(2)
N2' C10' C11' 113.1(19)
C12' C10' C11' 117(2)
N3' C13' C14' 125(2)
N3' C13' C15' 113(2)
C14' C13' C15' 112.7(19)
C2' C1' C6' 104.9(13)
C2' C1' P1' 114.6(12)
C6' C1' P1' 140.1(14)
C1' C2' N1' 122.6(14)
C1' C2' C3' 108.6(13)
N1' C2' C3' 128.8(14)
C2' C3' C4' 108.5(18)
C2' C3' C7' 99.5(14)
C4' C3' C7' 99.6(15)
C5' C4' C3' 103.2(14)
C4' C5' C6' 102.5(14)
C1' C6' C7' 101.2(15)
C1' C6' C5' 102.7(17)
C7' C6' C5' 102.5(15)
C6' C7' C3' 93.4(12)
C2' N1' C16' 116.2(13)
C2' N1' Si1' 115.8(11)
C16' N1' Si1' 128.0(11)
C17' C16' C21' 120.8(14)
C17' C16' N1' 120.7(14)
C21' C16' N1' 118.3(13)
C16' C17' C18' 117.7(16)
C16' C17' C22' 128(2)
C18' C17' C22' 113.9(19)
C19' C18' C17' 122.2(16)
C18' C19' C20' 119.6(15)
C19' C20' C21' 121.5(16)
C16' C21' C20' 118.0(15)
C16' C21' C25' 125(2)
C20' C21' C25' 115(2)
C17' C22' C23' 108(2)
C17' C22' C24' 109(2)
C23' C22' C24' 113(2)
C21' C25' C26' 110(2)
C21' C25' C27' 112(3)
C26' C25' C27' 107(3)
N1' Si1' C28' 107.5(16)
N1' Si1' P1' 87.5(7)
C28' Si1' P1' 103.5(14)
C33' C28' C29' 117.1(16)
C33' C28' Si1' 120.2(18)
C29' C28' Si1' 120.9(17)
C30' C29' C28' 120.1(17)
C31' C30' C29' 119.7(18)
C32' C31' C30' 120.7(18)
C31' C32' C33' 119.4(18)
C32' C33' C28' 121.2(17)

loop_
_geom_bond_atom_site_label_1
_geom_bond_atom_site_label_2
_geom_bond_distance
P1 N2 1.6716(19)
P1 N3 1.686(2)
P1 C1 1.731(2)
P1 Si1 2.3037(15)
N2 C8 1.452(3)
N2 C10 1.471(4)
C8 C9 1.510(4)
C9 N3 1.464(3)
N3 C13 1.467(3)
C10 C11 1.518(5)
C10 C12 1.519(4)
C13 C15 1.526(4)
C13 C14 1.533(4)
C1 C2 1.381(3)
C1 C6 1.527(3)
C2 N1 1.351(3)
C2 C3 1.521(3)
C3 C7 1.540(3)
C3 C4 1.560(3)
C4 C5 1.553(3)
C5 C6 1.552(3)
C6 C7 1.538(3)
N1 C16 1.456(2)
N1 Si1 1.846(2)
C16 C17 1.392(3)
C16 C21 1.405(3)
C17 C18 1.395(3)
C17 C22 1.524(4)
C18 C19 1.372(4)
C19 C20 1.375(4)
C20 C21 1.398(3)
C21 C25 1.514(4)
C22 C23 1.520(5)
C22 C24 1.536(4)
C25 C26 1.533(4)
C25 C27 1.537(4)
Si1 C28 1.906(2)
C28 C33 1.397(3)
C28 C29 1.403(3)
C29 C30 1.389(3)
C30 C31 1.378(3)
C31 C32 1.384(3)
C32 C33 1.389(3)
P1' N2' 1.638(15)
P1' N3' 1.727(14)
P1' C1' 1.743(14)
P1' Si1' 2.306(14)
N2' C8' 1.452(17)
N2' C10' 1.479(18)
C8' C9' 1.541(17)
C9' N3' 1.421(16)
N3' C13' 1.470(18)
C10' C12' 1.499(19)
C10' C11' 1.513(18)
C13' C14' 1.521(19)
C13' C15' 1.521(19)
C1' C2' 1.373(15)
C1' C6' 1.510(16)
C2' N1' 1.382(15)
C2' C3' 1.490(15)
C3' C4' 1.542(17)
C3' C7' 1.545(17)
C4' C5' 1.533(17)
C5' C6' 1.571(18)
C6' C7' 1.530(17)
N1' C16' 1.493(14)
N1' Si1' 1.826(15)
C16' C17' 1.383(16)
C16' C21' 1.398(16)
C17' C18' 1.408(17)
C17' C22' 1.526(18)
C18' C19' 1.344(16)
C19' C20' 1.355(17)
C20' C21' 1.409(16)
C21' C25' 1.524(18)
C22' C23' 1.53(2)
C22' C24' 1.54(2)
C25' C26' 1.54(2)
C25' C27' 1.55(2)
Si1' C28' 1.890(17)
C28' C33' 1.388(16)
C28' C29' 1.410(16)
C29' C30' 1.383(16)
C30' C31' 1.357(16)
C31' C32' 1.352(16)
C32' C33' 1.377(16)
